data_7703839
loop_
_publ_author_name
'Azpeitia, S.'
'Mart\'inez-Mart\'inez, A J'
'Garralda, M. A.'
'Weller, A. S.'
'Huertos, M. A.'

_publ_section_title
;
 Si-C(sp<sup>3</sup>) bond activation through oxidative addition at a
 Rh(i) centre.
;
_journal_issue 17
_journal_name_full 'Dalton transactions (Cambridge, England : 2003)'
_journal_page_first 5416
_journal_page_last 5419
_journal_paper_doi 10.1039/d0dt00725k
_journal_volume 49
_journal_year 2020
_chemical_formula_moiety 'C20 H26 N2 Rh S2 Si, C32 H12 B F24'
_chemical_formula_sum 'C52 H38 B F24 N2 Rh S2 Si'
_chemical_formula_weight 1352.77
_space_group_crystal_system triclinic
_space_group_IT_number 2
_space_group_name_Hall '-P 1'
_space_group_name_H-M_alt 'P -1'
_atom_sites_solution_hydrogens geom
_atom_sites_solution_primary dual
_audit_creation_date 2019-12-04
_audit_creation_method
;
Olex2 1.2
(compiled 2018.05.29 svn.r3508 for OlexSys, GUI svn.r5506)
;
_audit_update_record
;
2019-12-04 deposited with the CCDC.	2020-03-23 downloaded from the CCDC.
;
_cell_angle_alpha 64.937(3)
_cell_angle_beta 82.448(3)
_cell_angle_gamma 74.530(3)
_cell_formula_units_Z 2
_cell_length_a 13.0258(4)
_cell_length_b 14.6748(5)
_cell_length_c 16.5971(6)
_cell_measurement_reflns_used 15479
_cell_measurement_temperature 150.01(10)
_cell_measurement_theta_max 75.8160
_cell_measurement_theta_min 2.9370
_cell_volume 2769.10(18)
_computing_cell_refinement 'CrysAlisPro 1.171.39.46 (Rigaku OD, 2018)'
_computing_data_collection 'CrysAlisPro 1.171.39.46 (Rigaku OD, 2018)'
_computing_data_reduction 'CrysAlisPro 1.171.39.46 (Rigaku OD, 2018)'
_computing_molecular_graphics 'Olex2 (Dolomanov et al., 2009)'
_computing_publication_material 'Olex2 (Dolomanov et al., 2009)'
_computing_structure_refinement 'ShelXL (Sheldrick, 2015)'
_computing_structure_solution 'ShelXT (Sheldrick, 2015)'
_diffrn_ambient_environment N~2~
_diffrn_ambient_temperature 150.01(10)
_diffrn_detector 'CCD plate'
_diffrn_detector_area_resol_mean 10.5035
_diffrn_detector_type Atlas
_diffrn_measured_fraction_theta_full 1.000
_diffrn_measured_fraction_theta_max 0.978
_diffrn_measurement_details
;
List of Runs (angles in degrees, time in seconds):

  # Type    Start    End  Width  t~exp~   \w     \q     \k     \f   Frames
#--------------------------------------------------------------------------
  1  \w     44.00  91.00   1.00    1.50    --    0.00  57.00-150.00   47
  2  \w     11.00  40.00   1.00    1.50    --    0.00 -99.00-150.00   29
  3  \w    -93.00 -36.00   1.00    1.50    --    0.00-178.00 -60.00   57
  4  \w    -29.00  35.00   1.00    1.50    --    0.00  57.00-150.00   64
  5  \w    -97.00 -68.00   1.00    6.00    --  -59.95  77.00-150.00   29
  6  \w    -23.00  18.00   1.00    6.00    --  -59.95  77.00-150.00   41
  7  \w    -56.00  10.00   1.00    6.00    --  -59.95  45.00-150.00   66
  8  \w   -159.00  24.00   1.00    6.00    --  -59.95  15.00 120.00  183
  9  \w    105.00 133.00   1.00    6.00    --   59.95 125.00-120.00   28
 10  \w    103.00 135.00   1.00    6.00    --   59.95 125.00  60.00   32
 11  \w    110.00 150.00   1.00    6.00    --   59.95 125.00 120.00   40
 12  \w     94.00 152.00   1.00    6.00    --   59.95 125.00  30.00   58
 13  \w    112.00 151.00   1.00    6.00    --   59.95 125.00-180.00   39
 14  \w     44.00 118.00   1.00    6.00    --   59.95-125.00-120.00   74
 15  \w     71.00 112.00   1.00    9.00    --  119.91-111.00 -60.00   41
 16  \w    100.00 126.00   1.00    9.00    --  119.91 111.00  60.00   26
 17  \w     63.00  89.00   1.00    9.00    --  119.91-111.00   0.00   26
 18  \w     29.00  81.00   1.00    9.00    --  119.91 -37.00 120.00   52
 19  \w     25.00 177.00   1.00    9.00    --  119.91   0.00  60.00  152
 20  \w     30.00 102.00   1.00    9.00    --  119.91 -50.00-180.00   72
 21  \w     50.00  87.00   1.00    9.00    --  119.91 -25.00  30.00   37
 22  \w     34.00  92.00   1.00    9.00    --  119.91 -37.00 -30.00   58
 23  \w     29.00 112.00   1.00    9.00    --  119.91-111.00-180.00   83
 24  \w     41.00  66.00   1.00    9.00    --  119.91 -25.00-180.00   25
 25  \w     64.00  98.00   1.00    9.00    --  119.91-111.00-120.00   34
 26  \w     67.00  93.00   1.00    9.00    --  119.91 -50.00  60.00   26
 27  \w     66.00  91.00   1.00    9.00    --  119.91 -50.00 120.00   25
 28  \w     99.00 177.00   1.00    9.00    --  119.91  63.00  60.00   78
 29  \w     30.00  92.00   1.00    9.00    --  119.91 -37.00 -90.00   62
 30  \w     86.00 112.00   1.00    9.00    --  119.91-111.00  30.00   26
 31  \w     66.00 104.00   1.00    9.00    --  119.91-111.00 120.00   38
 32  \w    143.00 176.00   1.00    9.00    --  119.91 111.00  60.00   33
 33  \w     43.00 151.00   1.00    9.00    --  119.91 -77.00 -30.00  108
 34  \w    -95.00 -63.00   1.00    1.50    --    0.00 -66.00  49.00   32
 35  \w    -54.00  33.00   1.00    1.50    --    0.00 -66.00  49.00   87
 36  \w      5.00  51.00   1.00    1.50    --    0.00 -99.00  90.00   46
 37  \w    -40.00  -8.00   1.00    1.50    --   22.00 122.00 174.71   32
 38  \w     -1.00  26.00   1.00    6.00    --   46.00  94.00 -25.50   27
 39  \w      2.00  27.00   1.00    6.00    --   50.00  92.00 107.04   25
 40  \w      3.00  31.00   1.00    6.00    --   50.00  90.00 -83.83   28
 41  \w   -140.00  43.00   1.00    6.00    --  -59.95 -15.00 -60.00  183
 42  \w     16.00  41.00   1.00    6.00    --   59.95  81.00 118.98   25
 43  \w     16.00  41.00   1.00    6.00    --   59.95  81.00 -24.55   25
 44  \w     17.00  43.00   1.00    6.00    --   59.95  82.00-136.99   26
 45  \w     18.00  43.00   1.00    6.00    --   62.00  82.00  28.62   25
 46  \w     18.00  43.00   1.00    6.00    --   62.00  80.00  64.85   25
 47  \w     18.00  43.00   1.00    6.00    --   62.00  80.00 -69.98   25
 48  \w     19.00  45.00   1.00    6.00    --   62.00  82.00-179.93   26
 49  \w     18.00  43.00   1.00    6.00    --   62.00  80.00 156.87   25
 50  \w     30.00  89.00   1.00    6.00    --   74.00  64.00-158.84   59
 51  \w     30.00  65.00   1.00    6.00    --   74.00  77.00 -20.29   35
 52  \w     35.00  65.00   1.00    6.00    --   78.00  75.00-120.24   30
 53  \w     34.00  81.00   1.00    6.00    --   78.00  77.00 -70.05   47
 54  \w     40.00  67.00   1.00    6.00    --   82.00  67.00  88.33   27
 55  \w     43.00  69.00   1.00    6.00    --   86.00  71.00  52.90   26
 56  \w     42.00  68.00   1.00    6.00    --   86.00  77.00  94.93   26
 57  \w     51.00  78.00   1.00    9.00    --   94.00  74.00   5.11   27
 58  \w     52.00  77.00   1.00    9.00    --   94.00  62.00 143.15   25
 59  \w     51.00  78.00   1.00    9.00    --   94.00  74.00  97.91   27
 60  \w     55.00  91.00   1.00    9.00    --   98.00  70.00-110.55   36
 61  \w     60.00  95.00   1.00    9.00    --  102.00  66.00 143.17   35
 62  \w     59.00  93.00   1.00    9.00    --  102.00  76.00-149.63   34
 63  \w     71.00  97.00   1.00    9.00    --  114.00  69.00 -41.42   26
 64  \w     76.00 111.00   1.00    9.00    --  119.91  77.00  30.00   35
 65  \w     76.00 123.00   1.00    9.00    --  119.91  63.00 -60.00   47
 66  \w     77.00 102.00   1.00    9.00    --  119.91  63.00 -90.00   25
 67  \w     76.00 146.00   1.00    9.00    --  119.91  77.00 150.00   70
 68  \w     76.00 110.00   1.00    9.00    --  119.91  77.00 -90.00   34
;
_diffrn_measurement_device 'four-circle diffractometer'
_diffrn_measurement_device_type 'SuperNova, Dual, Cu at home/near, Atlas'
_diffrn_measurement_method '\w scans'
_diffrn_orient_matrix_type 'CrysAlisPro convention (1999,Acta A55,543-557)'
_diffrn_orient_matrix_UB_11 -0.0926613000
_diffrn_orient_matrix_UB_12 0.0964147000
_diffrn_orient_matrix_UB_13 -0.0350729000
_diffrn_orient_matrix_UB_21 0.0227939000
_diffrn_orient_matrix_UB_22 0.0348752000
_diffrn_orient_matrix_UB_23 0.0699576000
_diffrn_orient_matrix_UB_31 0.0772034000
_diffrn_orient_matrix_UB_32 0.0608638000
_diffrn_orient_matrix_UB_33 -0.0661867000
_diffrn_radiation_monochromator mirror
_diffrn_radiation_probe x-ray
_diffrn_radiation_type CuK\a
_diffrn_radiation_wavelength 1.54184
_diffrn_reflns_av_R_equivalents 0.0292
_diffrn_reflns_av_unetI/netI 0.0272
_diffrn_reflns_Laue_measured_fraction_full 1.000
_diffrn_reflns_Laue_measured_fraction_max 0.978
_diffrn_reflns_limit_h_max 16
_diffrn_reflns_limit_h_min -16
_diffrn_reflns_limit_k_max 18
_diffrn_reflns_limit_k_min -18
_diffrn_reflns_limit_l_max 20
_diffrn_reflns_limit_l_min -20
_diffrn_reflns_number 34308
_diffrn_reflns_point_group_measured_fraction_full 1.000
_diffrn_reflns_point_group_measured_fraction_max 0.978
_diffrn_reflns_theta_full 67.684
_diffrn_reflns_theta_max 75.970
_diffrn_reflns_theta_min 2.940
_diffrn_source 'micro-focus sealed X-ray tube'
_diffrn_source_type 'SuperNova (Cu) X-ray Source'
_exptl_absorpt_coefficient_mu 4.496
_exptl_absorpt_correction_T_max 1.00000
_exptl_absorpt_correction_T_min 0.68254
_exptl_absorpt_correction_type multi-scan
_exptl_absorpt_process_details
;
CrysAlisPro 1.171.39.46 (Rigaku Oxford Diffraction, 2018)
Empirical absorption correction using spherical harmonics,
 implemented in SCALE3 ABSPACK scaling algorithm.
;
_exptl_crystal_colour 'light yellow'
_exptl_crystal_colour_modifier light
_exptl_crystal_colour_primary yellow
_exptl_crystal_density_diffrn 1.622
_exptl_crystal_description plate
_exptl_crystal_F_000 1352
_exptl_crystal_size_max 0.16
_exptl_crystal_size_mid 0.15
_exptl_crystal_size_min 0.08
_refine_diff_density_max 1.626
_refine_diff_density_min -0.741
_refine_diff_density_rms 0.094
_refine_ls_extinction_method none
_refine_ls_goodness_of_fit_ref 1.036
_refine_ls_hydrogen_treatment constr
_refine_ls_matrix_type full
_refine_ls_number_parameters 940
_refine_ls_number_reflns 11318
_refine_ls_number_restraints 950
_refine_ls_restrained_S_all 1.109
_refine_ls_R_factor_all 0.0593
_refine_ls_R_factor_gt 0.0546
_refine_ls_shift/su_max 0.001
_refine_ls_shift/su_mean 0.000
_refine_ls_structure_factor_coef Fsqd
_refine_ls_weighting_details 'w=1/[\s^2^(Fo^2^)+(0.0899P)^2^+4.9989P] where P=(Fo^2^+2Fc^2^)/3'
_refine_ls_weighting_scheme calc
_refine_ls_wR_factor_gt 0.1486
_refine_ls_wR_factor_ref 0.1536
_reflns_Friedel_coverage 0.000
_reflns_number_gt 10301
_reflns_number_total 11318
_reflns_threshold_expression 'I > 2\s(I)'
_cod_data_source_file d0dt00725k2.cif
_cod_data_source_block 172amm18re
_cod_depositor_comments 'Adding full bibliography for 7703836--7703839.cif.'
_cod_database_code 7703839
_shelx_shelxl_version_number 2018/3
_chemical_oxdiff_formula 'C54 H66 Ir S2 N2 B1 F24'
_shelx_space_group_comment
;
The symmetry employed for this shelxl refinement is uniquely defined
by the following loop, which should always be used as a source of
symmetry information in preference to the above space-group names.
They are only intended as comments.
;
_shelx_estimated_absorpt_t_max 0.715
_shelx_estimated_absorpt_t_min 0.533
_reflns_odcompleteness_completeness 99.94
_reflns_odcompleteness_iscentric 1
_reflns_odcompleteness_theta 69.95
_olex2_refinement_description
;
1. Fixed Uiso
 At 1.2 times of:
  All C(H) groups
 At 1.5 times of:
  All C(H,H,H) groups
2. Restrained distances
 F17-F16 \\sim F17-F18 \\sim F17A-F16A \\sim F17A-F18A \\sim F16A-F18A \\sim
F16-F18
 with sigma of 0.04
 F4-F6 \\sim F4-F5 \\sim F4A-F6A \\sim F4A-F5A \\sim F6A-F5A \\sim F6-F5
 with sigma of 0.04
 C52-F17 \\sim C52-F17A \\sim C52-F16A \\sim C52-F16 \\sim C52-F18A \\sim
C52-F18
 with sigma of 0.02
 C28-F4 \\sim C28-F4A \\sim C28-F6A \\sim C28-F6 \\sim C28-F5 \\sim C28-F5A
 with sigma of 0.02
 F11A-F12A \\sim F11A-F10A \\sim F11-F12 \\sim F11-F10 \\sim F12-F10 \\sim
F12A-F10A
 with sigma of 0.04
 C36-F11A \\sim C36-F11 \\sim C36-F12 \\sim C36-F12A \\sim C36-F10A \\sim
C36-F10
 with sigma of 0.02
 S2A-C14A \\sim S2-C14
 with sigma of 0.02
 Rh1-S2A \\sim Rh1-S2
 with sigma of 0.02
 S2A-C8A \\sim S2-C8
 with sigma of 0.02
 C9A-C8A \\sim C9-C8 \\sim C13-C8 \\sim C13A-C8A \\sim C13A-C12A \\sim C13-C12
\\sim C12A-C11A \\sim C12-
 C11 \\sim C11-C10 \\sim C11A-C10A \\sim C10A-C9A \\sim C10-C9
 with sigma of 0.02
 Si1-C9 \\sim Si1-C9A
 with sigma of 0.02
 F22-F24 \\sim F22-F23 \\sim F22A-F24A \\sim F22A-F23A \\sim F24A-F23A \\sim
F24-F23
 with sigma of 0.04
 C44-F22 \\sim C44-F22A \\sim C44-F24A \\sim C44-F24 \\sim C44-F23 \\sim
C44-F23A
 with sigma of 0.02
3. Uiso/Uaniso restraints and constraints
C52 \\sim F16 \\sim F17 \\sim F18 \\sim F16A \\sim F17A \\sim F18A: within 2A
with sigma of 0.01 and sigma for terminal atoms of 0.01
C28 \\sim F4 \\sim F5 \\sim F6 \\sim F4A \\sim F5A \\sim F6A: within 2A with
sigma of 0.01 and sigma for terminal atoms of 0.01
C36 \\sim F10 \\sim F11 \\sim F12 \\sim F10A \\sim F11A \\sim F12A: within 2A
with sigma of 0.01 and sigma for terminal atoms of 0.01
S2 \\sim C8 \\sim C9 \\sim C10 \\sim C11 \\sim C12 \\sim C13 \\sim C14 \\sim
S2A \\sim C8A \\sim C9A \\sim C10A \\sim C11A \\sim C12A \\sim C13A \\sim C14A:
within 2A with sigma of 0.01 and sigma for terminal atoms of 0.01
C44 \\sim F22 \\sim F23 \\sim F24 \\sim F22A \\sim F23A \\sim F24A: within 2A
with sigma of 0.01 and sigma for terminal atoms of 0.01
4. Rigid body (RIGU) restrains
 C52, F16, F17, F18, F16A, F17A, F18A
 with sigma for 1-2 distances of 0.004 and sigma for 1-3 distances of 0.004
 C28, F4, F5, F6, F4A, F5A, F6A
 with sigma for 1-2 distances of 0.004 and sigma for 1-3 distances of 0.004
 C36, F10, F11, F12, F10A, F11A, F12A
 with sigma for 1-2 distances of 0.004 and sigma for 1-3 distances of 0.004
 S2, C8, C9, C10, C11, C12, C13, C14, S2A, C8A, C9A, C10A, C11A, C12A, C13A,
 C14A
 with sigma for 1-2 distances of 0.004 and sigma for 1-3 distances of 0.004
 C44, F22, F23, F24, F22A, F23A, F24A
 with sigma for 1-2 distances of 0.004 and sigma for 1-3 distances of 0.004
5. Others
 Sof(F16A)=Sof(F17A)=Sof(F18A)=1-FVAR(1)
 Sof(F16)=Sof(F17)=Sof(F18)=FVAR(1)
 Sof(F4A)=Sof(F5A)=Sof(F6A)=1-FVAR(2)
 Sof(F4)=Sof(F5)=Sof(F6)=FVAR(2)
 Sof(F10A)=Sof(F11A)=Sof(F12A)=1-FVAR(3)
 Sof(F10)=Sof(F11)=Sof(F12)=FVAR(3)
 Sof(S2A)=Sof(C8A)=Sof(C9A)=Sof(C10A)=Sof(H10A)=Sof(C11A)=Sof(H11A)=Sof(C12A)=
 Sof(H12A)=Sof(C13A)=Sof(H13A)=Sof(C14A)=Sof(H14D)=Sof(H14F)=Sof(H14E)=1-FVAR(4)
 Sof(S2)=Sof(C8)=Sof(C9)=Sof(C10)=Sof(H10)=Sof(C11)=Sof(H11)=Sof(C12)=Sof(H12)=
 Sof(C13)=Sof(H13)=Sof(C14)=Sof(H14B)=Sof(H14C)=Sof(H14A)=FVAR(4)
 Sof(F22A)=Sof(F23A)=Sof(F24A)=1-FVAR(5)
 Sof(F22)=Sof(F23)=Sof(F24)=FVAR(5)
6.a Aromatic/amide H refined with riding coordinates:
 C3(H3), C4(H4), C5(H5), C6(H6), C10(H10), C11(H11), C12(H12), C13(H13),
 C10A(H10A), C11A(H11A), C12A(H12A), C13A(H13A), C22(H22), C24(H24), C26(H26),
 C30(H30), C32(H32), C34(H34), C38(H38), C40(H40), C42(H42), C46(H46), C48(H48),
  C50(H50)
6.b Idealised Me refined as rotating group:
 C7(H7A,H7B,H7C), C15(H15A,H15B,H15C), C16(H16A,H16B,H16C), C18(H18A,H18B,
 H18C), C20(H20A,H20B,H20C), C14(H14B,H14C,H14A), C14A(H14D,H14F,H14E)
;
_olex2_submission_special_instructions 'No special instructions were received'
_oxdiff_exptl_absorpt_empirical_details
;
Empirical correction (ABSPACK) includes:
- Absorption correction using spherical harmonics
- Frame scaling
;
_oxdiff_exptl_absorpt_empirical_full_max 1.471
_oxdiff_exptl_absorpt_empirical_full_min 0.693

loop_
_space_group_symop_operation_xyz
'x, y, z'
'-x, -y, -z'

loop_
_atom_site_label
_atom_site_type_symbol
_atom_site_fract_x
_atom_site_fract_y
_atom_site_fract_z
_atom_site_U_iso_or_equiv
_atom_site_adp_type
_atom_site_occupancy
_atom_site_site_symmetry_order
_atom_site_calc_flag
_atom_site_refinement_flags_posn
_atom_site_refinement_flags_adp
_atom_site_refinement_flags_occupancy
_atom_site_disorder_assembly
_atom_site_disorder_group
Rh1 Rh 0.53004(2) 0.09269(2) 0.22410(2) 0.02989(10) Uani 1 1 d D . . . .
S1 S 0.67531(7) -0.01909(7) 0.19796(6) 0.0387(2) Uani 1 1 d . . . . .
Si1 Si 0.55228(9) 0.20842(8) 0.08347(6) 0.0357(2) Uani 1 1 d D . . . .
N1 N 0.3923(3) 0.1967(3) 0.2413(2) 0.0420(7) Uani 1 1 d . . . . .
N2 N 0.5132(3) -0.0247(3) 0.3614(2) 0.0452(8) Uani 1 1 d . . . . .
C1 C 0.7342(3) 0.0487(4) 0.0928(3) 0.0458(10) Uani 1 1 d . . . . .
C2 C 0.6829(4) 0.1462(4) 0.0415(3) 0.0497(11) Uani 1 1 d . . . . .
C3 C 0.7279(5) 0.1931(5) -0.0430(3) 0.0707(16) Uani 1 1 d . . . . .
H3 H 0.696096 0.261773 -0.082123 0.085 Uiso 1 1 calc R . . . .
C4 C 0.8222(5) 0.1357(6) -0.0689(4) 0.0688(16) Uani 1 1 d . . . . .
H4 H 0.852813 0.167492 -0.126124 0.083 Uiso 1 1 calc R . . . .
C5 C 0.8693(5) 0.0394(6) -0.0167(5) 0.0824(19) Uani 1 1 d . . . . .
H5 H 0.931444 0.003319 -0.037140 0.099 Uiso 1 1 calc R . . . .
C6 C 0.8284(4) -0.0073(5) 0.0660(5) 0.0703(16) Uani 1 1 d . . . . .
H6 H 0.861897 -0.075545 0.104764 0.084 Uiso 1 1 calc R . . . .
C7 C 0.7832(4) -0.0625(5) 0.2745(4) 0.0671(14) Uani 1 1 d . . . . .
H7A H 0.809814 -0.003062 0.267691 0.101 Uiso 1 1 calc GR . . . .
H7B H 0.841071 -0.112957 0.261301 0.101 Uiso 1 1 calc GR . . . .
H7C H 0.757012 -0.094789 0.335664 0.101 Uiso 1 1 calc GR . . . .
C15 C 0.5569(5) 0.3413(4) 0.0653(4) 0.0615(13) Uani 1 1 d . . . . .
H15A H 0.492465 0.372186 0.091157 0.092 Uiso 1 1 calc GR . . . .
H15B H 0.560856 0.383770 0.001355 0.092 Uiso 1 1 calc GR . . . .
H15C H 0.619792 0.338050 0.093906 0.092 Uiso 1 1 calc GR . . . .
C16 C 0.6270(3) 0.1547(3) 0.2678(3) 0.0416(8) Uani 1 1 d . . . . .
H16A H 0.652096 0.106185 0.327522 0.062 Uiso 1 1 calc GR . . . .
H16B H 0.586026 0.220487 0.269475 0.062 Uiso 1 1 calc GR . . . .
H16C H 0.688222 0.166685 0.226844 0.062 Uiso 1 1 calc GR . . . .
C17 C 0.3142(4) 0.2501(3) 0.2462(3) 0.0410(8) Uani 1 1 d . . . . .
C18 C 0.2124(4) 0.3196(3) 0.2524(3) 0.0506(10) Uani 1 1 d . . . . .
H18A H 0.216366 0.391445 0.216114 0.076 Uiso 1 1 calc GR . . . .
H18B H 0.197101 0.309797 0.314527 0.076 Uiso 1 1 calc GR . . . .
H18C H 0.155632 0.303977 0.230630 0.076 Uiso 1 1 calc GR . . . .
C19 C 0.5090(4) -0.0856(3) 0.4314(3) 0.0458(9) Uani 1 1 d . . . . .
C20 C 0.5045(5) -0.1629(4) 0.5219(3) 0.0586(12) Uani 1 1 d . . . . .
H20A H 0.443058 -0.192538 0.528976 0.088 Uiso 1 1 calc GR . . . .
H20B H 0.497238 -0.130391 0.563802 0.088 Uiso 1 1 calc GR . . . .
H20C H 0.570011 -0.217837 0.533818 0.088 Uiso 1 1 calc GR . . . .
S2 S 0.40459(14) 0.04356(19) 0.16240(13) 0.0333(4) Uani 0.778(7) 1 d D U P A 1
C8 C 0.3840(4) 0.1438(4) 0.0490(4) 0.0358(10) Uani 0.778(7) 1 d D U P A 1
C9 C 0.4479(5) 0.2173(4) 0.0132(4) 0.0381(12) Uani 0.778(7) 1 d D U P A 1
C10 C 0.4282(7) 0.2918(6) -0.0752(4) 0.0515(15) Uani 0.778(7) 1 d D U P A 1
H10 H 0.468513 0.342989 -0.100714 0.062 Uiso 0.778(7) 1 calc R . P A 1
C11 C 0.3487(9) 0.2915(9) -0.1269(6) 0.066(2) Uani 0.778(7) 1 d D U P A 1
H11 H 0.338409 0.340131 -0.186972 0.079 Uiso 0.778(7) 1 calc R . P A 1
C12 C 0.2881(7) 0.2207(6) -0.0891(5) 0.0589(17) Uani 0.778(7) 1 d D U P A 1
H12 H 0.234436 0.220972 -0.122881 0.071 Uiso 0.778(7) 1 calc R . P A 1
C13 C 0.3039(5) 0.1469(5) -0.0004(5) 0.0486(14) Uani 0.778(7) 1 d D U P A 1
H13 H 0.259607 0.099263 0.025682 0.058 Uiso 0.778(7) 1 calc R . P A 1
C14 C 0.4615(5) -0.0699(4) 0.1398(4) 0.0451(12) Uani 0.778(7) 1 d D U P A 1
H14B H 0.410245 -0.079573 0.107613 0.068 Uiso 0.778(7) 1 calc GR . P A 1
H14C H 0.478484 -0.130777 0.196043 0.068 Uiso 0.778(7) 1 calc GR . P A 1
H14A H 0.526771 -0.060968 0.103496 0.068 Uiso 0.778(7) 1 calc GR . P A 1
S2A S 0.4276(5) -0.0063(8) 0.1877(5) 0.0368(13) Uani 0.222(7) 1 d D U P A 2
C8A C 0.3848(17) 0.1013(17) 0.0759(13) 0.055(3) Uani 0.222(7) 1 d D U P A 2
C9A C 0.438(2) 0.188(2) 0.0347(16) 0.056(3) Uani 0.222(7) 1 d D U P A 2
C10A C 0.418(3) 0.270(2) -0.0528(18) 0.057(3) Uani 0.222(7) 1 d D U P A 2
H10A H 0.458268 0.320749 -0.074109 0.068 Uiso 0.222(7) 1 calc R . P A 2
C11A C 0.339(3) 0.277(3) -0.109(2) 0.060(3) Uani 0.222(7) 1 d D U P A 2
H11A H 0.325062 0.326961 -0.168564 0.072 Uiso 0.222(7) 1 calc R . P A 2
C12A C 0.284(3) 0.198(2) -0.0615(19) 0.059(3) Uani 0.222(7) 1 d D U P A 2
H12A H 0.222831 0.203008 -0.090108 0.071 Uiso 0.222(7) 1 calc R . P A 2
C13A C 0.305(2) 0.111(2) 0.0219(18) 0.060(3) Uani 0.222(7) 1 d D U P A 2
H13A H 0.264400 0.060240 0.040939 0.072 Uiso 0.222(7) 1 calc R . P A 2
C14A C 0.5253(14) -0.1088(13) 0.1671(12) 0.038(3) Uani 0.222(7) 1 d D U P A 2
H14D H 0.564732 -0.078730 0.111549 0.056 Uiso 0.222(7) 1 calc GR . P A 2
H14F H 0.488858 -0.156652 0.162192 0.056 Uiso 0.222(7) 1 calc GR . P A 2
H14E H 0.575012 -0.146487 0.216442 0.056 Uiso 0.222(7) 1 calc GR . P A 2
F1 F 0.5884(3) 0.6200(3) 0.4869(2) 0.0809(10) Uani 1 1 d . . . . .
F2 F 0.6293(3) 0.7221(2) 0.3633(2) 0.0780(9) Uani 1 1 d . . . . .
F3 F 0.4672(3) 0.7204(4) 0.3912(4) 0.128(2) Uani 1 1 d . . . . .
F7 F 1.2189(2) 0.2865(3) 0.4852(2) 0.0685(8) Uani 1 1 d . . . . .
F8 F 1.0899(3) 0.3004(4) 0.5742(2) 0.0904(12) Uani 1 1 d . . . . .
F9 F 1.1723(3) 0.4193(3) 0.5157(3) 0.0876(12) Uani 1 1 d . . . . .
F13 F 1.1295(3) 0.1431(3) 0.1970(3) 0.0861(11) Uani 1 1 d . . . . .
F14 F 1.0107(4) 0.0637(3) 0.2207(4) 0.127(2) Uani 1 1 d . . . . .
F15 F 1.0588(4) 0.1460(4) 0.0883(3) 0.1111(16) Uani 1 1 d . . . . .
F19 F 0.8469(4) -0.1135(2) 0.5892(2) 0.0995(15) Uani 1 1 d . . . . .
F20 F 0.7155(3) -0.0428(3) 0.5013(3) 0.0929(12) Uani 1 1 d . . . . .
F21 F 0.8716(4) -0.0520(2) 0.4504(2) 0.0898(12) Uani 1 1 d . . . . .
C21 C 0.6987(3) 0.4364(3) 0.3363(2) 0.0285(6) Uani 1 1 d . . . . .
C22 C 0.6795(3) 0.5144(3) 0.3674(2) 0.0331(7) Uani 1 1 d . . . . .
H22 H 0.737498 0.525017 0.388872 0.040 Uiso 1 1 calc R . . . .
C23 C 0.5781(3) 0.5771(3) 0.3680(3) 0.0381(8) Uani 1 1 d . . . . .
C24 C 0.4913(3) 0.5649(3) 0.3372(3) 0.0391(8) Uani 1 1 d . . . . .
H24 H 0.422330 0.607851 0.337245 0.047 Uiso 1 1 calc R . . . .
C25 C 0.5082(3) 0.4879(3) 0.3063(3) 0.0337(7) Uani 1 1 d . . . . .
C26 C 0.6088(3) 0.4250(3) 0.3061(2) 0.0310(7) Uani 1 1 d . . . . .
H26 H 0.617288 0.372542 0.284895 0.037 Uiso 1 1 calc R . . . .
C27 C 0.5642(3) 0.6596(4) 0.4023(4) 0.0531(11) Uani 1 1 d . . . . .
C28 C 0.4163(3) 0.4724(3) 0.2722(3) 0.0448(8) Uani 1 1 d D U . . .
C29 C 0.9104(3) 0.4054(3) 0.3491(2) 0.0297(7) Uani 1 1 d . . . . .
C30 C 0.9835(3) 0.3591(3) 0.4181(2) 0.0329(7) Uani 1 1 d . . . . .
H30 H 0.980705 0.292889 0.463347 0.039 Uiso 1 1 calc R . . . .
C31 C 1.0603(3) 0.4074(3) 0.4221(3) 0.0372(8) Uani 1 1 d . . . . .
C32 C 1.0698(3) 0.5014(3) 0.3564(3) 0.0410(9) Uani 1 1 d . . . . .
H32 H 1.121898 0.534422 0.359400 0.049 Uiso 1 1 calc R . . . .
C33 C 1.0011(3) 0.5467(3) 0.2856(3) 0.0406(8) Uani 1 1 d . . . . .
C34 C 0.9233(3) 0.5001(3) 0.2826(2) 0.0351(7) Uani 1 1 d . . . . .
H34 H 0.876778 0.533651 0.233596 0.042 Uiso 1 1 calc R . . . .
C35 C 1.1351(3) 0.3537(4) 0.4987(3) 0.0514(11) Uani 1 1 d . . . . .
C36 C 1.0127(4) 0.6466(4) 0.2125(4) 0.0641(11) Uani 1 1 d D U . . .
C37 C 0.8076(3) 0.2509(3) 0.4307(2) 0.0304(7) Uani 1 1 d . . . . .
C38 C 0.8101(3) 0.1535(3) 0.4342(2) 0.0348(7) Uani 1 1 d . . . . .
H38 H 0.814268 0.145075 0.380117 0.042 Uiso 1 1 calc R . . . .
C39 C 0.8068(3) 0.0678(3) 0.5150(3) 0.0406(8) Uani 1 1 d . . . . .
C40 C 0.8010(3) 0.0770(3) 0.5953(3) 0.0420(9) Uani 1 1 d . . . . .
H40 H 0.799664 0.019042 0.650283 0.050 Uiso 1 1 calc R . . . .
C41 C 0.7973(3) 0.1732(3) 0.5929(2) 0.0374(8) Uani 1 1 d . . . . .
C42 C 0.7984(3) 0.2581(3) 0.5131(2) 0.0338(7) Uani 1 1 d . . . . .
H42 H 0.792616 0.323539 0.514072 0.041 Uiso 1 1 calc R . . . .
C43 C 0.8102(4) -0.0344(3) 0.5149(3) 0.0530(11) Uani 1 1 d . . . . .
C44 C 0.7999(4) 0.1836(3) 0.6791(3) 0.0509(9) Uani 1 1 d D U . . .
C45 C 0.8432(3) 0.3385(3) 0.2484(2) 0.0298(7) Uani 1 1 d . . . . .
C46 C 0.9226(3) 0.2544(3) 0.2444(2) 0.0338(7) Uani 1 1 d . . . . .
H46 H 0.955947 0.202905 0.297774 0.041 Uiso 1 1 calc R . . . .
C47 C 0.9540(3) 0.2439(3) 0.1645(3) 0.0426(9) Uani 1 1 d . . . . .
C48 C 0.9113(4) 0.3185(4) 0.0846(3) 0.0499(10) Uani 1 1 d . . . . .
H48 H 0.933910 0.311913 0.030135 0.060 Uiso 1 1 calc R . . . .
C49 C 0.8343(4) 0.4033(4) 0.0867(3) 0.0474(10) Uani 1 1 d . . . . .
C50 C 0.8011(3) 0.4127(3) 0.1661(2) 0.0368(8) Uani 1 1 d . . . . .
H50 H 0.747780 0.471819 0.164910 0.044 Uiso 1 1 calc R . . . .
C51 C 1.0374(4) 0.1504(4) 0.1661(4) 0.0614(13) Uani 1 1 d . . . . .
C52 C 0.7934(5) 0.4886(4) 0.0002(3) 0.0741(13) Uani 1 1 d D U . . .
B1 B 0.8145(3) 0.3557(3) 0.3405(3) 0.0283(7) Uani 1 1 d . . . . .
F4 F 0.4152(5) 0.3732(4) 0.3046(5) 0.0646(15) Uani 0.623(9) 1 d D U P B 1
F5 F 0.4173(6) 0.5069(7) 0.1847(4) 0.0729(16) Uani 0.623(9) 1 d D U P B 1
F6 F 0.3226(4) 0.5152(6) 0.2988(6) 0.0734(16) Uani 0.623(9) 1 d D U P B 1
F10 F 1.1184(3) 0.6451(4) 0.1857(4) 0.0903(19) Uani 0.697(7) 1 d D U P C 1
F11 F 0.9777(6) 0.7285(3) 0.2255(4) 0.0781(15) Uani 0.697(7) 1 d D U P C 1
F12 F 0.9670(5) 0.6670(8) 0.1353(4) 0.0697(16) Uani 0.697(7) 1 d D U P C 1
F16 F 0.7916(7) 0.4532(6) -0.0610(4) 0.0899(19) Uani 0.704(10) 1 d D U P D 1
F17 F 0.8380(7) 0.5670(5) -0.0272(4) 0.101(2) Uani 0.704(10) 1 d D U P D 1
F18 F 0.6882(5) 0.5344(5) 0.0080(4) 0.0867(18) Uani 0.704(10) 1 d D U P D 1
F22 F 0.7709(6) 0.1085(5) 0.7493(3) 0.0688(16) Uani 0.681(11) 1 d D U P E 1
F23 F 0.9046(4) 0.1681(5) 0.6987(4) 0.0557(13) Uani 0.681(11) 1 d D U P E 1
F24 F 0.7535(7) 0.2746(5) 0.6785(6) 0.0680(19) Uani 0.681(11) 1 d D U P E 1
F4A F 0.3734(9) 0.3977(10) 0.3290(7) 0.076(3) Uani 0.377(9) 1 d D U P B 2
F5A F 0.4411(8) 0.4505(11) 0.2006(7) 0.067(2) Uani 0.377(9) 1 d D U P B 2
F6A F 0.3349(7) 0.5548(7) 0.2465(9) 0.065(2) Uani 0.377(9) 1 d D U P B 2
F10A F 1.0712(10) 0.6903(9) 0.2400(8) 0.080(2) Uani 0.303(7) 1 d D U P C 2
F11A F 0.9153(10) 0.7183(8) 0.2288(8) 0.072(2) Uani 0.303(7) 1 d D U P C 2
F12A F 1.0019(13) 0.6617(19) 0.1335(10) 0.071(3) Uani 0.303(7) 1 d D U P C 2
F16A F 0.8803(10) 0.5176(14) -0.0536(9) 0.094(3) Uani 0.296(10) 1 d D U P D 2
F17A F 0.7284(16) 0.5704(11) 0.0042(10) 0.096(3) Uani 0.296(10) 1 d D U P D 2
F18A F 0.7450(14) 0.4697(14) -0.0536(11) 0.087(3) Uani 0.296(10) 1 d D U P D 2
F22A F 0.7151(11) 0.1583(12) 0.7314(7) 0.070(2) Uani 0.319(11) 1 d D U P E 2
F23A F 0.8837(11) 0.1405(12) 0.7257(9) 0.073(3) Uani 0.319(11) 1 d D U P E 2
F24A F 0.7788(14) 0.2857(9) 0.6622(12) 0.053(2) Uani 0.319(11) 1 d D U P E 2

loop_
_atom_site_aniso_label
_atom_site_aniso_U_11
_atom_site_aniso_U_22
_atom_site_aniso_U_33
_atom_site_aniso_U_23
_atom_site_aniso_U_13
_atom_site_aniso_U_12
Rh1 0.03297(15) 0.03105(15) 0.02657(14) -0.01343(11) 0.00092(10) -0.00685(10)
S1 0.0356(4) 0.0387(5) 0.0409(5) -0.0183(4) -0.0027(4) -0.0027(4)
Si1 0.0488(6) 0.0289(5) 0.0286(5) -0.0086(4) -0.0031(4) -0.0117(4)
N1 0.054(2) 0.0353(17) 0.0407(17) -0.0223(14) -0.0066(15) -0.0026(15)
N2 0.060(2) 0.0393(18) 0.0355(18) -0.0155(15) -0.0022(15) -0.0089(16)
C1 0.040(2) 0.066(3) 0.052(2) -0.039(2) 0.0118(18) -0.026(2)
C2 0.054(2) 0.081(3) 0.037(2) -0.034(2) 0.0124(18) -0.042(2)
C3 0.088(4) 0.101(4) 0.042(2) -0.029(3) 0.015(3) -0.060(4)
C4 0.071(3) 0.108(5) 0.056(3) -0.049(3) 0.035(3) -0.057(4)
C5 0.069(4) 0.108(5) 0.101(5) -0.073(5) 0.031(4) -0.035(4)
C6 0.046(3) 0.100(4) 0.097(4) -0.073(4) 0.019(3) -0.024(3)
C7 0.056(3) 0.077(4) 0.053(3) -0.016(3) -0.020(2) 0.001(3)
C15 0.077(3) 0.041(2) 0.071(3) -0.022(2) -0.020(3) -0.012(2)
C16 0.046(2) 0.048(2) 0.039(2) -0.0224(17) -0.0051(16) -0.0126(17)
C17 0.055(2) 0.0346(19) 0.0349(19) -0.0173(16) -0.0045(17) -0.0060(18)
C18 0.054(3) 0.042(2) 0.051(2) -0.0219(19) 0.002(2) -0.0011(19)
C19 0.057(2) 0.038(2) 0.048(2) -0.0260(19) -0.0019(19) -0.0043(18)
C20 0.087(4) 0.045(2) 0.040(2) -0.0194(19) 0.004(2) -0.007(2)
S2 0.0331(7) 0.0350(10) 0.0383(8) -0.0208(7) 0.0074(6) -0.0121(7)
C8 0.040(2) 0.028(2) 0.035(2) -0.0104(18) -0.0003(19) -0.0067(19)
C9 0.047(2) 0.029(3) 0.035(3) -0.009(2) -0.002(2) -0.009(2)
C10 0.064(3) 0.039(3) 0.038(3) -0.004(2) -0.006(3) -0.008(2)
C11 0.067(4) 0.053(4) 0.046(4) 0.000(3) -0.008(3) 0.004(3)
C12 0.062(3) 0.055(4) 0.053(4) -0.019(3) -0.022(3) 0.001(3)
C13 0.050(3) 0.044(3) 0.049(3) -0.017(3) -0.008(2) -0.007(3)
C14 0.052(3) 0.037(2) 0.054(3) -0.026(2) 0.005(2) -0.011(2)
S2A 0.030(2) 0.044(3) 0.042(3) -0.022(2) 0.0017(18) -0.010(2)
C8A 0.049(4) 0.050(4) 0.044(4) -0.007(4) 0.001(4) 0.002(4)
C9A 0.060(5) 0.044(5) 0.043(5) -0.002(4) -0.003(4) -0.002(4)
C10A 0.063(5) 0.044(5) 0.043(5) -0.002(4) -0.005(4) -0.004(4)
C11A 0.063(5) 0.047(5) 0.045(5) -0.003(5) -0.007(5) 0.000(4)
C12A 0.062(5) 0.050(5) 0.049(5) -0.007(5) -0.011(5) -0.003(4)
C13A 0.058(4) 0.050(5) 0.051(5) -0.006(4) -0.008(4) -0.001(4)
C14A 0.040(6) 0.042(6) 0.038(6) -0.020(5) -0.004(5) -0.014(5)
F1 0.126(3) 0.077(2) 0.0639(19) -0.0494(17) 0.0052(19) -0.032(2)
F2 0.110(3) 0.0486(16) 0.094(2) -0.0409(17) -0.002(2) -0.0264(17)
F3 0.0521(18) 0.148(4) 0.261(6) -0.176(4) -0.046(3) 0.032(2)
F7 0.0459(14) 0.079(2) 0.078(2) -0.0430(17) -0.0272(14) 0.0203(14)
F8 0.0638(19) 0.147(4) 0.0428(16) -0.0183(19) -0.0204(14) -0.022(2)
F9 0.089(2) 0.084(2) 0.112(3) -0.057(2) -0.062(2) 0.0020(18)
F13 0.0576(18) 0.093(3) 0.105(3) -0.058(2) -0.0140(18) 0.0216(17)
F14 0.103(3) 0.049(2) 0.208(6) -0.054(3) 0.048(3) -0.0026(19)
F15 0.113(3) 0.128(3) 0.094(3) -0.083(3) -0.016(2) 0.043(3)
F19 0.197(4) 0.0334(14) 0.0612(19) -0.0057(13) -0.051(2) -0.017(2)
F20 0.100(3) 0.065(2) 0.134(3) -0.045(2) -0.023(2) -0.0328(19)
F21 0.149(4) 0.0472(17) 0.081(2) -0.0374(16) 0.022(2) -0.028(2)
C21 0.0297(16) 0.0269(15) 0.0286(15) -0.0113(13) -0.0046(13) -0.0045(13)
C22 0.0309(17) 0.0339(17) 0.0377(18) -0.0188(15) -0.0053(14) -0.0033(14)
C23 0.0347(18) 0.0380(19) 0.048(2) -0.0258(17) -0.0041(16) -0.0034(15)
C24 0.0293(17) 0.040(2) 0.052(2) -0.0247(18) -0.0045(16) -0.0023(15)
C25 0.0295(17) 0.0327(17) 0.0419(19) -0.0170(15) -0.0051(14) -0.0067(14)
C26 0.0308(16) 0.0277(16) 0.0359(17) -0.0146(14) -0.0045(13) -0.0046(13)
C27 0.036(2) 0.065(3) 0.077(3) -0.052(3) -0.009(2) 0.0030(19)
C28 0.0291(16) 0.052(2) 0.064(2) -0.0336(17) -0.0081(16) -0.0068(14)
C29 0.0246(15) 0.0311(16) 0.0345(17) -0.0175(14) -0.0031(13) 0.0000(12)
C30 0.0299(16) 0.0363(18) 0.0325(17) -0.0163(14) -0.0044(13) -0.0024(14)
C31 0.0242(16) 0.051(2) 0.042(2) -0.0284(18) -0.0053(14) 0.0006(15)
C32 0.0281(17) 0.047(2) 0.057(2) -0.0309(19) -0.0030(16) -0.0067(15)
C33 0.0341(18) 0.038(2) 0.050(2) -0.0196(17) -0.0015(16) -0.0075(15)
C34 0.0305(17) 0.0365(18) 0.0375(18) -0.0156(15) -0.0077(14) -0.0026(14)
C35 0.038(2) 0.067(3) 0.056(3) -0.034(2) -0.0165(19) -0.001(2)
C36 0.061(2) 0.052(2) 0.076(3) -0.015(2) -0.012(2) -0.0248(19)
C37 0.0293(16) 0.0300(16) 0.0311(16) -0.0125(13) -0.0065(13) -0.0028(13)
C38 0.0411(19) 0.0333(18) 0.0301(17) -0.0119(14) -0.0088(14) -0.0066(15)
C39 0.050(2) 0.0336(19) 0.0370(19) -0.0108(15) -0.0090(16) -0.0104(16)
C40 0.053(2) 0.038(2) 0.0307(18) -0.0079(15) -0.0072(16) -0.0117(17)
C41 0.0399(19) 0.042(2) 0.0295(17) -0.0150(15) -0.0021(14) -0.0077(16)
C42 0.0338(17) 0.0328(17) 0.0332(17) -0.0134(14) -0.0013(14) -0.0049(14)
C43 0.083(3) 0.035(2) 0.039(2) -0.0084(17) -0.014(2) -0.016(2)
C44 0.066(2) 0.055(2) 0.0366(18) -0.0229(16) 0.0020(16) -0.0156(18)
C45 0.0300(16) 0.0295(16) 0.0304(16) -0.0129(13) -0.0040(13) -0.0048(13)
C46 0.0312(17) 0.0342(18) 0.0345(18) -0.0151(15) -0.0044(14) -0.0015(14)
C47 0.040(2) 0.045(2) 0.045(2) -0.0247(18) 0.0007(17) -0.0041(17)
C48 0.056(3) 0.061(3) 0.037(2) -0.028(2) 0.0051(18) -0.009(2)
C49 0.058(3) 0.049(2) 0.0303(19) -0.0124(17) -0.0058(17) -0.010(2)
C50 0.0403(19) 0.0319(18) 0.0357(18) -0.0131(15) -0.0079(15) -0.0018(15)
C51 0.061(3) 0.062(3) 0.066(3) -0.041(3) 0.007(2) 0.001(2)
C52 0.102(3) 0.066(3) 0.038(2) -0.008(2) -0.016(2) -0.007(2)
B1 0.0281(17) 0.0265(17) 0.0307(18) -0.0133(15) -0.0045(14) -0.0024(14)
F4 0.044(3) 0.046(2) 0.109(4) -0.028(2) -0.027(3) -0.0127(19)
F5 0.066(3) 0.095(4) 0.060(2) -0.018(3) -0.025(2) -0.036(3)
F6 0.031(2) 0.100(4) 0.113(4) -0.071(3) -0.002(3) -0.006(2)
F10 0.046(2) 0.081(3) 0.096(3) 0.011(3) 0.009(2) -0.023(2)
F11 0.111(4) 0.041(2) 0.076(3) -0.0200(19) 0.006(3) -0.018(2)
F12 0.072(4) 0.067(3) 0.054(2) -0.006(2) 0.004(2) -0.026(4)
F16 0.121(5) 0.091(3) 0.043(2) -0.025(2) -0.031(3) 0.011(3)
F17 0.125(4) 0.074(3) 0.069(3) 0.021(3) -0.029(3) -0.039(3)
F18 0.095(3) 0.072(3) 0.058(2) 0.003(2) -0.035(3) 0.003(3)
F22 0.106(4) 0.072(3) 0.034(2) -0.021(2) 0.012(2) -0.037(3)
F23 0.060(2) 0.073(3) 0.036(3) -0.024(2) -0.0094(19) -0.013(2)
F24 0.078(4) 0.073(3) 0.049(4) -0.039(3) -0.006(3) 0.016(3)
F4A 0.052(4) 0.085(4) 0.086(4) -0.016(4) -0.015(4) -0.035(4)
F5A 0.054(4) 0.096(5) 0.072(4) -0.055(4) -0.017(3) -0.009(4)
F6A 0.045(3) 0.060(4) 0.100(5) -0.041(3) -0.037(4) 0.003(3)
F10A 0.086(4) 0.063(4) 0.088(4) -0.007(4) -0.018(4) -0.044(4)
F11A 0.096(5) 0.047(4) 0.070(4) -0.013(3) -0.014(4) -0.023(4)
F12A 0.066(6) 0.066(5) 0.066(4) -0.008(4) 0.015(4) -0.032(5)
F16A 0.103(5) 0.080(6) 0.055(5) 0.018(4) -0.020(4) -0.017(4)
F17A 0.123(6) 0.069(5) 0.057(4) 0.003(4) -0.027(5) 0.003(5)
F18A 0.097(6) 0.090(5) 0.053(4) -0.008(4) -0.036(5) -0.008(5)
F22A 0.088(5) 0.082(5) 0.043(4) -0.026(4) 0.020(4) -0.034(4)
F23A 0.093(5) 0.073(5) 0.036(5) -0.016(4) -0.014(4) 0.002(4)
F24A 0.072(5) 0.058(3) 0.031(4) -0.027(3) 0.013(4) -0.011(3)

loop_
_atom_type_symbol
_atom_type_description
_atom_type_scat_dispersion_real
_atom_type_scat_dispersion_imag
_atom_type_scat_source
C C 0.0181 0.0091 'International Tables Vol C Tables 4.2.6.8 and 6.1.1.4'
H H 0.0000 0.0000 'International Tables Vol C Tables 4.2.6.8 and 6.1.1.4'
B B 0.0090 0.0039 'International Tables Vol C Tables 4.2.6.8 and 6.1.1.4'
F F 0.0727 0.0534 'International Tables Vol C Tables 4.2.6.8 and 6.1.1.4'
N N 0.0311 0.0180 'International Tables Vol C Tables 4.2.6.8 and 6.1.1.4'
Rh Rh 0.0927 3.6045 'International Tables Vol C Tables 4.2.6.8 and 6.1.1.4'
S S 0.3331 0.5567 'International Tables Vol C Tables 4.2.6.8 and 6.1.1.4'
Si Si 0.2541 0.3302 'International Tables Vol C Tables 4.2.6.8 and 6.1.1.4'

loop_
_geom_angle_atom_site_label_1
_geom_angle_atom_site_label_2
_geom_angle_atom_site_label_3
_geom_angle
_geom_angle_site_symmetry_1
_geom_angle_site_symmetry_3
_geom_angle_publ_flag
S1 Rh1 S2 94.46(5) . . ?
S1 Rh1 S2A 84.11(17) . . ?
Si1 Rh1 S1 87.58(4) . . ?
Si1 Rh1 S2 86.53(6) . . ?
Si1 Rh1 S2A 97.83(18) . . ?
N1 Rh1 S1 176.59(9) . . ?
N1 Rh1 Si1 90.37(10) . . ?
N1 Rh1 N2 91.60(13) . . ?
N1 Rh1 S2 82.69(10) . . ?
N1 Rh1 S2A 93.5(2) . . ?
N2 Rh1 S1 90.45(10) . . ?
N2 Rh1 Si1 178.03(10) . . ?
N2 Rh1 S2 93.67(11) . . ?
N2 Rh1 S2A 82.0(2) . . ?
C16 Rh1 S1 90.91(12) . . ?
C16 Rh1 Si1 88.50(12) . . ?
C16 Rh1 N1 91.76(15) . . ?
C16 Rh1 N2 91.49(15) . . ?
C16 Rh1 S2 172.52(13) . . ?
C16 Rh1 S2A 171.8(3) . . ?
C1 S1 Rh1 108.50(16) . . ?
C1 S1 C7 102.7(2) . . ?
C7 S1 Rh1 114.1(2) . . ?
C2 Si1 Rh1 105.07(15) . . ?
C2 Si1 C9A 107.6(10) . . ?
C15 Si1 Rh1 118.87(19) . . ?
C15 Si1 C2 108.6(2) . . ?
C15 Si1 C9A 119.9(8) . . ?
C9 Si1 Rh1 108.77(17) . . ?
C9 Si1 C2 105.7(2) . . ?
C9 Si1 C15 109.0(2) . . ?
C9A Si1 Rh1 95.2(7) . . ?
C17 N1 Rh1 174.1(3) . . ?
C19 N2 Rh1 177.2(4) . . ?
C2 C1 S1 118.7(3) . . ?
C2 C1 C6 124.1(5) . . ?
C6 C1 S1 117.0(4) . . ?
C1 C2 Si1 119.4(3) . . ?
C1 C2 C3 116.6(5) . . ?
C3 C2 Si1 123.9(5) . . ?
C2 C3 H3 120.7 . . ?
C2 C3 C4 118.6(6) . . ?
C4 C3 H3 120.7 . . ?
C3 C4 H4 118.6 . . ?
C5 C4 C3 122.8(5) . . ?
C5 C4 H4 118.6 . . ?
C4 C5 H5 120.1 . . ?
C4 C5 C6 119.8(6) . . ?
C6 C5 H5 120.1 . . ?
C1 C6 H6 121.0 . . ?
C5 C6 C1 118.1(7) . . ?
C5 C6 H6 121.0 . . ?
S1 C7 H7A 109.5 . . ?
S1 C7 H7B 109.5 . . ?
S1 C7 H7C 109.5 . . ?
H7A C7 H7B 109.5 . . ?
H7A C7 H7C 109.5 . . ?
H7B C7 H7C 109.5 . . ?
Si1 C15 H15A 109.5 . . ?
Si1 C15 H15B 109.5 . . ?
Si1 C15 H15C 109.5 . . ?
H15A C15 H15B 109.5 . . ?
H15A C15 H15C 109.5 . . ?
H15B C15 H15C 109.5 . . ?
Rh1 C16 H16A 109.5 . . ?
Rh1 C16 H16B 109.5 . . ?
Rh1 C16 H16C 109.5 . . ?
H16A C16 H16B 109.5 . . ?
H16A C16 H16C 109.5 . . ?
H16B C16 H16C 109.5 . . ?
N1 C17 C18 179.8(5) . . ?
C17 C18 H18A 109.5 . . ?
C17 C18 H18B 109.5 . . ?
C17 C18 H18C 109.5 . . ?
H18A C18 H18B 109.5 . . ?
H18A C18 H18C 109.5 . . ?
H18B C18 H18C 109.5 . . ?
N2 C19 C20 179.1(5) . . ?
C19 C20 H20A 109.5 . . ?
C19 C20 H20B 109.5 . . ?
C19 C20 H20C 109.5 . . ?
H20A C20 H20B 109.5 . . ?
H20A C20 H20C 109.5 . . ?
H20B C20 H20C 109.5 . . ?
C8 S2 Rh1 104.15(17) . . ?
C14 S2 Rh1 113.8(2) . . ?
C14 S2 C8 100.6(3) . . ?
C9 C8 S2 120.4(4) . . ?
C13 C8 S2 118.5(4) . . ?
C13 C8 C9 121.0(5) . . ?
C8 C9 Si1 118.4(4) . . ?
C10 C9 Si1 124.4(5) . . ?
C10 C9 C8 117.2(5) . . ?
C9 C10 H10 119.3 . . ?
C9 C10 C11 121.3(6) . . ?
C11 C10 H10 119.3 . . ?
C10 C11 H11 120.4 . . ?
C12 C11 C10 119.3(7) . . ?
C12 C11 H11 120.4 . . ?
C11 C12 H12 119.6 . . ?
C11 C12 C13 120.9(7) . . ?
C13 C12 H12 119.6 . . ?
C8 C13 C12 120.2(6) . . ?
C8 C13 H13 119.9 . . ?
C12 C13 H13 119.9 . . ?
S2 C14 H14B 109.5 . . ?
S2 C14 H14C 109.5 . . ?
S2 C14 H14A 109.5 . . ?
H14B C14 H14C 109.5 . . ?
H14B C14 H14A 109.5 . . ?
H14C C14 H14A 109.5 . . ?
C8A S2A Rh1 94.1(7) . . ?
C14A S2A Rh1 106.5(6) . . ?
C14A S2A C8A 107.4(10) . . ?
C9A C8A S2A 120.5(14) . . ?
C13A C8A S2A 127.7(16) . . ?
C13A C8A C9A 111.8(17) . . ?
C8A C9A Si1 127.0(14) . . ?
C10A C9A Si1 107.8(18) . . ?
C10A C9A C8A 125.1(19) . . ?
C9A C10A H10A 118.6 . . ?
C11A C10A C9A 123(2) . . ?
C11A C10A H10A 118.6 . . ?
C10A C11A H11A 125.8 . . ?
C12A C11A C10A 108(3) . . ?
C12A C11A H11A 125.8 . . ?
C11A C12A H12A 114.3 . . ?
C11A C12A C13A 131(3) . . ?
C13A C12A H12A 114.3 . . ?
C8A C13A C12A 120(2) . . ?
C8A C13A H13A 120.0 . . ?
C12A C13A H13A 120.0 . . ?
S2A C14A H14D 109.5 . . ?
S2A C14A H14F 109.5 . . ?
S2A C14A H14E 109.5 . . ?
H14D C14A H14F 109.5 . . ?
H14D C14A H14E 109.5 . . ?
H14F C14A H14E 109.5 . . ?
C22 C21 C26 115.5(3) . . ?
C22 C21 B1 123.9(3) . . ?
C26 C21 B1 120.4(3) . . ?
C21 C22 H22 118.9 . . ?
C23 C22 C21 122.2(3) . . ?
C23 C22 H22 118.9 . . ?
C22 C23 C27 119.0(3) . . ?
C24 C23 C22 121.1(3) . . ?
C24 C23 C27 119.9(3) . . ?
C23 C24 H24 121.1 . . ?
C23 C24 C25 117.8(3) . . ?
C25 C24 H24 121.1 . . ?
C24 C25 C26 121.3(3) . . ?
C24 C25 C28 119.4(3) . . ?
C26 C25 C28 119.3(3) . . ?
C21 C26 H26 118.9 . . ?
C25 C26 C21 122.1(3) . . ?
C25 C26 H26 118.9 . . ?
F1 C27 F2 103.1(4) . . ?
F1 C27 F3 109.1(5) . . ?
F1 C27 C23 111.8(4) . . ?
F2 C27 F3 105.6(5) . . ?
F2 C27 C23 113.3(4) . . ?
F3 C27 C23 113.3(4) . . ?
F4 C28 C25 111.4(4) . . ?
F4 C28 F6 103.3(5) . . ?
F5 C28 C25 113.1(4) . . ?
F5 C28 F4 107.0(5) . . ?
F5 C28 F6 108.7(5) . . ?
F6 C28 C25 112.8(4) . . ?
F4A C28 C25 115.2(6) . . ?
F4A C28 F5A 104.7(8) . . ?
F4A C28 F6A 104.1(7) . . ?
F5A C28 C25 113.5(5) . . ?
F6A C28 C25 114.1(5) . . ?
F6A C28 F5A 104.1(7) . . ?
C30 C29 B1 125.1(3) . . ?
C34 C29 C30 115.7(3) . . ?
C34 C29 B1 119.2(3) . . ?
C29 C30 H30 119.1 . . ?
C31 C30 C29 121.8(3) . . ?
C31 C30 H30 119.1 . . ?
C30 C31 C35 118.8(4) . . ?
C32 C31 C30 121.1(3) . . ?
C32 C31 C35 120.1(4) . . ?
C31 C32 H32 121.0 . . ?
C31 C32 C33 118.1(3) . . ?
C33 C32 H32 121.0 . . ?
C32 C33 C36 118.7(4) . . ?
C34 C33 C32 120.9(4) . . ?
C34 C33 C36 120.4(4) . . ?
C29 C34 H34 118.8 . . ?
C33 C34 C29 122.4(3) . . ?
C33 C34 H34 118.8 . . ?
F7 C35 C31 112.6(4) . . ?
F8 C35 F7 105.8(4) . . ?
F8 C35 F9 105.3(4) . . ?
F8 C35 C31 113.1(4) . . ?
F9 C35 F7 106.9(4) . . ?
F9 C35 C31 112.5(4) . . ?
C33 C36 F11A 100.5(6) . . ?
F10 C36 C33 111.6(4) . . ?
F11 C36 C33 118.4(5) . . ?
F11 C36 F10 105.5(5) . . ?
F11 C36 F12 104.7(6) . . ?
F12 C36 C33 113.3(5) . . ?
F12 C36 F10 101.7(5) . . ?
F10A C36 C33 109.6(6) . . ?
F10A C36 F11A 88.4(8) . . ?
F12A C36 C33 119.4(12) . . ?
F12A C36 F10A 126.3(11) . . ?
F12A C36 F11A 102.4(10) . . ?
C38 C37 C42 115.6(3) . . ?
C38 C37 B1 126.5(3) . . ?
C42 C37 B1 117.8(3) . . ?
C37 C38 H38 118.9 . . ?
C37 C38 C39 122.2(3) . . ?
C39 C38 H38 118.9 . . ?
C38 C39 C43 119.9(4) . . ?
C40 C39 C38 120.6(4) . . ?
C40 C39 C43 119.5(4) . . ?
C39 C40 H40 121.0 . . ?
C41 C40 C39 118.0(4) . . ?
C41 C40 H40 121.0 . . ?
C40 C41 C42 121.3(3) . . ?
C40 C41 C44 119.1(3) . . ?
C42 C41 C44 119.5(4) . . ?
C37 C42 H42 118.9 . . ?
C41 C42 C37 122.3(3) . . ?
C41 C42 H42 118.9 . . ?
F19 C43 F20 107.4(4) . . ?
F19 C43 F21 105.5(5) . . ?
F19 C43 C39 113.4(4) . . ?
F20 C43 C39 112.7(4) . . ?
F21 C43 F20 103.9(4) . . ?
F21 C43 C39 113.2(4) . . ?
F22 C44 C41 113.9(4) . . ?
F22 C44 F23 100.6(4) . . ?
F23 C44 C41 108.8(4) . . ?
F24 C44 C41 115.7(6) . . ?
F24 C44 F22 111.8(5) . . ?
F24 C44 F23 104.5(6) . . ?
F22A C44 C41 111.1(6) . . ?
F22A C44 F24A 99.7(8) . . ?
F23A C44 C41 120.0(8) . . ?
F23A C44 F22A 109.1(8) . . ?
F23A C44 F24A 106.2(12) . . ?
F24A C44 C41 108.8(9) . . ?
C46 C45 C50 115.2(3) . . ?
C46 C45 B1 121.7(3) . . ?
C50 C45 B1 122.6(3) . . ?
C45 C46 H46 119.0 . . ?
C47 C46 C45 122.0(3) . . ?
C47 C46 H46 119.0 . . ?
C46 C47 C51 118.8(4) . . ?
C48 C47 C46 121.3(4) . . ?
C48 C47 C51 119.9(4) . . ?
C47 C48 H48 121.2 . . ?
C47 C48 C49 117.6(4) . . ?
C49 C48 H48 121.2 . . ?
C48 C49 C52 118.2(4) . . ?
C50 C49 C48 121.2(4) . . ?
C50 C49 C52 120.5(4) . . ?
C45 C50 H50 118.7 . . ?
C49 C50 C45 122.6(4) . . ?
C49 C50 H50 118.7 . . ?
F13 C51 C47 112.9(4) . . ?
F14 C51 F13 103.6(5) . . ?
F14 C51 C47 111.9(4) . . ?
F15 C51 F13 106.4(5) . . ?
F15 C51 F14 107.2(5) . . ?
F15 C51 C47 114.1(5) . . ?
F16 C52 C49 111.9(5) . . ?
F16 C52 F18 102.6(6) . . ?
F17 C52 C49 114.0(5) . . ?
F17 C52 F16 114.1(6) . . ?
F17 C52 F18 102.0(6) . . ?
F18 C52 C49 111.2(5) . . ?
F16A C52 C49 108.1(7) . . ?
F17A C52 C49 116.5(8) . . ?
F17A C52 F16A 108.6(10) . . ?
F17A C52 F18A 102.4(10) . . ?
F18A C52 C49 119.9(9) . . ?
F18A C52 F16A 99.6(10) . . ?
C21 B1 C29 109.9(3) . . ?
C21 B1 C37 105.0(3) . . ?
C37 B1 C29 110.2(3) . . ?
C45 B1 C21 111.8(3) . . ?
C45 B1 C29 104.5(3) . . ?
C45 B1 C37 115.4(3) . . ?

loop_
_geom_bond_atom_site_label_1
_geom_bond_atom_site_label_2
_geom_bond_distance
_geom_bond_site_symmetry_2
_geom_bond_publ_flag
Rh1 S1 2.2783(9) . ?
Rh1 Si1 2.2676(10) . ?
Rh1 N1 2.099(3) . ?
Rh1 N2 2.225(3) . ?
Rh1 C16 2.088(4) . ?
Rh1 S2 2.4357(14) . ?
Rh1 S2A 2.499(5) . ?
S1 C1 1.791(4) . ?
S1 C7 1.817(5) . ?
Si1 C2 1.901(5) . ?
Si1 C15 1.860(5) . ?
Si1 C9 1.849(5) . ?
Si1 C9A 1.925(17) . ?
N1 C17 1.123(5) . ?
N2 C19 1.132(6) . ?
C1 C2 1.351(7) . ?
C1 C6 1.417(7) . ?
C2 C3 1.403(6) . ?
C3 H3 0.9500 . ?
C3 C4 1.421(9) . ?
C4 H4 0.9500 . ?
C4 C5 1.328(10) . ?
C5 H5 0.9500 . ?
C5 C6 1.358(9) . ?
C6 H6 0.9500 . ?
C7 H7A 0.9800 . ?
C7 H7B 0.9800 . ?
C7 H7C 0.9800 . ?
C15 H15A 0.9800 . ?
C15 H15B 0.9800 . ?
C15 H15C 0.9800 . ?
C16 H16A 0.9800 . ?
C16 H16B 0.9800 . ?
C16 H16C 0.9800 . ?
C17 C18 1.462(6) . ?
C18 H18A 0.9800 . ?
C18 H18B 0.9800 . ?
C18 H18C 0.9800 . ?
C19 C20 1.454(6) . ?
C20 H20A 0.9800 . ?
C20 H20B 0.9800 . ?
C20 H20C 0.9800 . ?
S2 C8 1.832(6) . ?
S2 C14 1.806(5) . ?
C8 C9 1.419(6) . ?
C8 C13 1.389(7) . ?
C9 C10 1.415(7) . ?
C10 H10 0.9500 . ?
C10 C11 1.431(9) . ?
C11 H11 0.9500 . ?
C11 C12 1.360(9) . ?
C12 H12 0.9500 . ?
C12 C13 1.413(8) . ?
C13 H13 0.9500 . ?
C14 H14B 0.9800 . ?
C14 H14C 0.9800 . ?
C14 H14A 0.9800 . ?
S2A C8A 1.888(17) . ?
S2A C14A 1.817(15) . ?
C8A C9A 1.478(14) . ?
C8A C13A 1.402(14) . ?
C9A C10A 1.441(14) . ?
C10A H10A 0.9500 . ?
C10A C11A 1.435(15) . ?
C11A H11A 0.9500 . ?
C11A C12A 1.415(15) . ?
C12A H12A 0.9500 . ?
C12A C13A 1.423(14) . ?
C13A H13A 0.9500 . ?
C14A H14D 0.9800 . ?
C14A H14F 0.9800 . ?
C14A H14E 0.9800 . ?
F1 C27 1.317(6) . ?
F2 C27 1.321(6) . ?
F3 C27 1.321(5) . ?
F7 C35 1.329(5) . ?
F8 C35 1.322(6) . ?
F9 C35 1.326(6) . ?
F13 C51 1.327(7) . ?
F14 C51 1.318(7) . ?
F15 C51 1.311(6) . ?
F19 C43 1.320(5) . ?
F20 C43 1.329(6) . ?
F21 C43 1.322(6) . ?
C21 C22 1.397(5) . ?
C21 C26 1.406(5) . ?
C21 B1 1.640(5) . ?
C22 H22 0.9500 . ?
C22 C23 1.396(5) . ?
C23 C24 1.382(5) . ?
C23 C27 1.504(5) . ?
C24 H24 0.9500 . ?
C24 C25 1.384(5) . ?
C25 C26 1.388(5) . ?
C25 C28 1.496(5) . ?
C26 H26 0.9500 . ?
C28 F4 1.325(6) . ?
C28 F5 1.319(7) . ?
C28 F6 1.328(6) . ?
C28 F4A 1.309(9) . ?
C28 F5A 1.336(9) . ?
C28 F6A 1.329(8) . ?
C29 C30 1.401(5) . ?
C29 C34 1.397(5) . ?
C29 B1 1.653(5) . ?
C30 H30 0.9500 . ?
C30 C31 1.395(5) . ?
C31 C32 1.374(6) . ?
C31 C35 1.501(5) . ?
C32 H32 0.9500 . ?
C32 C33 1.386(6) . ?
C33 C34 1.382(5) . ?
C33 C36 1.485(6) . ?
C34 H34 0.9500 . ?
C36 F10 1.388(6) . ?
C36 F11 1.266(7) . ?
C36 F12 1.367(8) . ?
C36 F10A 1.341(9) . ?
C36 F11A 1.493(11) . ?
C36 F12A 1.255(12) . ?
C37 C38 1.396(5) . ?
C37 C42 1.404(5) . ?
C37 B1 1.644(5) . ?
C38 H38 0.9500 . ?
C38 C39 1.403(5) . ?
C39 C40 1.386(6) . ?
C39 C43 1.489(6) . ?
C40 H40 0.9500 . ?
C40 C41 1.384(6) . ?
C41 C42 1.384(5) . ?
C41 C44 1.507(5) . ?
C42 H42 0.9500 . ?
C44 F22 1.317(6) . ?
C44 F23 1.381(6) . ?
C44 F24 1.307(8) . ?
C44 F22A 1.344(9) . ?
C44 F23A 1.276(11) . ?
C44 F24A 1.357(12) . ?
C45 C46 1.403(5) . ?
C45 C50 1.403(5) . ?
C45 B1 1.633(5) . ?
C46 H46 0.9500 . ?
C46 C47 1.396(5) . ?
C47 C48 1.380(6) . ?
C47 C51 1.498(6) . ?
C48 H48 0.9500 . ?
C48 C49 1.386(6) . ?
C49 C50 1.384(6) . ?
C49 C52 1.495(6) . ?
C50 H50 0.9500 . ?
C52 F16 1.328(8) . ?
C52 F17 1.309(8) . ?
C52 F18 1.372(8) . ?
C52 F16A 1.389(11) . ?
C52 F17A 1.294(11) . ?
C52 F18A 1.312(12) . ?

loop_
_geom_torsion_atom_site_label_1
_geom_torsion_atom_site_label_2
_geom_torsion_atom_site_label_3
_geom_torsion_atom_site_label_4
_geom_torsion
_geom_torsion_site_symmetry_1
_geom_torsion_site_symmetry_2
_geom_torsion_site_symmetry_3
_geom_torsion_site_symmetry_4
_geom_torsion_publ_flag
Rh1 S1 C1 C2 -6.8(4) . . . . ?
Rh1 S1 C1 C6 177.9(3) . . . . ?
Rh1 Si1 C9 C8 -10.0(5) . . . . ?
Rh1 Si1 C9 C10 171.0(6) . . . . ?
Rh1 S2 C8 C9 8.6(5) . . . . ?
Rh1 S2 C8 C13 -170.6(4) . . . . ?
Rh1 S2A C8A C9A 15(2) . . . . ?
Rh1 S2A C8A C13A -165(2) . . . . ?
S1 C1 C2 Si1 1.1(5) . . . . ?
S1 C1 C2 C3 -175.2(3) . . . . ?
S1 C1 C6 C5 174.3(4) . . . . ?
Si1 C2 C3 C4 -175.6(4) . . . . ?
Si1 C9 C10 C11 177.5(8) . . . . ?
Si1 C9A C10A C11A 179(3) . . . . ?
C1 C2 C3 C4 0.5(7) . . . . ?
C2 Si1 C9 C8 102.4(5) . . . . ?
C2 Si1 C9 C10 -76.5(6) . . . . ?
C2 C1 C6 C5 -0.6(7) . . . . ?
C2 C3 C4 C5 0.2(8) . . . . ?
C3 C4 C5 C6 -1.2(9) . . . . ?
C4 C5 C6 C1 1.4(9) . . . . ?
C6 C1 C2 Si1 176.0(3) . . . . ?
C6 C1 C2 C3 -0.3(6) . . . . ?
C7 S1 C1 C2 -127.9(4) . . . . ?
C7 S1 C1 C6 56.8(4) . . . . ?
C15 Si1 C9 C8 -141.0(5) . . . . ?
C15 Si1 C9 C10 40.1(7) . . . . ?
S2 C8 C9 Si1 0.3(7) . . . . ?
S2 C8 C9 C10 179.3(5) . . . . ?
S2 C8 C13 C12 -177.7(6) . . . . ?
C8 C9 C10 C11 -1.4(12) . . . . ?
C9 C8 C13 C12 3.0(10) . . . . ?
C9 C10 C11 C12 2.7(15) . . . . ?
C10 C11 C12 C13 -1.0(16) . . . . ?
C11 C12 C13 C8 -1.8(13) . . . . ?
C13 C8 C9 Si1 179.6(5) . . . . ?
C13 C8 C9 C10 -1.4(9) . . . . ?
C14 S2 C8 C9 -109.4(5) . . . . ?
C14 S2 C8 C13 71.3(5) . . . . ?
S2A C8A C9A Si1 -1(4) . . . . ?
S2A C8A C9A C10A 175(3) . . . . ?
S2A C8A C13A C12A -179(2) . . . . ?
C8A C9A C10A C11A 2(5) . . . . ?
C9A C8A C13A C12A 0(4) . . . . ?
C9A C10A C11A C12A 4(5) . . . . ?
C10A C11A C12A C13A -9(6) . . . . ?
C11A C12A C13A C8A 8(6) . . . . ?
C13A C8A C9A Si1 180(2) . . . . ?
C13A C8A C9A C10A -4(4) . . . . ?
C14A S2A C8A C9A -93(2) . . . . ?
C14A S2A C8A C13A 86(3) . . . . ?
C21 C22 C23 C24 -0.2(6) . . . . ?
C21 C22 C23 C27 -179.7(4) . . . . ?
C22 C21 C26 C25 0.8(5) . . . . ?
C22 C21 B1 C29 -21.5(5) . . . . ?
C22 C21 B1 C37 97.0(4) . . . . ?
C22 C21 B1 C45 -137.2(3) . . . . ?
C22 C23 C24 C25 0.4(6) . . . . ?
C22 C23 C27 F1 -62.7(6) . . . . ?
C22 C23 C27 F2 53.3(6) . . . . ?
C22 C23 C27 F3 173.5(5) . . . . ?
C23 C24 C25 C26 0.0(6) . . . . ?
C23 C24 C25 C28 -179.9(4) . . . . ?
C24 C23 C27 F1 117.8(5) . . . . ?
C24 C23 C27 F2 -126.2(4) . . . . ?
C24 C23 C27 F3 -6.0(7) . . . . ?
C24 C25 C26 C21 -0.6(6) . . . . ?
C24 C25 C28 F4 -133.9(5) . . . . ?
C24 C25 C28 F5 105.5(6) . . . . ?
C24 C25 C28 F6 -18.3(7) . . . . ?
C24 C25 C28 F4A -98.4(9) . . . . ?
C24 C25 C28 F5A 140.9(7) . . . . ?
C24 C25 C28 F6A 21.9(9) . . . . ?
C26 C21 C22 C23 -0.4(5) . . . . ?
C26 C21 B1 C29 163.4(3) . . . . ?
C26 C21 B1 C37 -78.1(4) . . . . ?
C26 C21 B1 C45 47.8(4) . . . . ?
C26 C25 C28 F4 46.3(6) . . . . ?
C26 C25 C28 F5 -74.3(6) . . . . ?
C26 C25 C28 F6 161.9(6) . . . . ?
C26 C25 C28 F4A 81.8(9) . . . . ?
C26 C25 C28 F5A -38.9(8) . . . . ?
C26 C25 C28 F6A -157.9(7) . . . . ?
C27 C23 C24 C25 179.9(4) . . . . ?
C28 C25 C26 C21 179.2(3) . . . . ?
C29 C30 C31 C32 -2.4(6) . . . . ?
C29 C30 C31 C35 179.2(3) . . . . ?
C30 C29 C34 C33 -1.7(5) . . . . ?
C30 C29 B1 C21 122.2(3) . . . . ?
C30 C29 B1 C37 6.9(5) . . . . ?
C30 C29 B1 C45 -117.7(4) . . . . ?
C30 C31 C32 C33 -0.3(6) . . . . ?
C30 C31 C35 F7 84.7(5) . . . . ?
C30 C31 C35 F8 -35.2(6) . . . . ?
C30 C31 C35 F9 -154.3(4) . . . . ?
C31 C32 C33 C34 1.9(6) . . . . ?
C31 C32 C33 C36 -178.0(4) . . . . ?
C32 C31 C35 F7 -93.7(5) . . . . ?
C32 C31 C35 F8 146.4(4) . . . . ?
C32 C31 C35 F9 27.2(6) . . . . ?
C32 C33 C34 C29 -0.9(6) . . . . ?
C32 C33 C36 F10 46.0(6) . . . . ?
C32 C33 C36 F11 -76.7(7) . . . . ?
C32 C33 C36 F12 160.1(5) . . . . ?
C32 C33 C36 F10A -16.7(9) . . . . ?
C32 C33 C36 F11A -108.8(6) . . . . ?
C32 C33 C36 F12A 140.4(10) . . . . ?
C34 C29 C30 C31 3.3(5) . . . . ?
C34 C29 B1 C21 -59.1(4) . . . . ?
C34 C29 B1 C37 -174.4(3) . . . . ?
C34 C29 B1 C45 61.0(4) . . . . ?
C34 C33 C36 F10 -133.9(5) . . . . ?
C34 C33 C36 F11 103.3(6) . . . . ?
C34 C33 C36 F12 -19.9(7) . . . . ?
C34 C33 C36 F10A 163.3(8) . . . . ?
C34 C33 C36 F11A 71.3(7) . . . . ?
C34 C33 C36 F12A -39.6(11) . . . . ?
C35 C31 C32 C33 178.1(4) . . . . ?
C36 C33 C34 C29 179.0(4) . . . . ?
C37 C38 C39 C40 -0.2(6) . . . . ?
C37 C38 C39 C43 -179.7(4) . . . . ?
C38 C37 C42 C41 3.2(5) . . . . ?
C38 C37 B1 C21 114.8(4) . . . . ?
C38 C37 B1 C29 -126.9(4) . . . . ?
C38 C37 B1 C45 -8.8(5) . . . . ?
C38 C39 C40 C41 0.8(6) . . . . ?
C38 C39 C43 F19 155.5(5) . . . . ?
C38 C39 C43 F20 -82.2(6) . . . . ?
C38 C39 C43 F21 35.4(6) . . . . ?
C39 C40 C41 C42 0.6(6) . . . . ?
C39 C40 C41 C44 -175.2(4) . . . . ?
C40 C39 C43 F19 -24.0(7) . . . . ?
C40 C39 C43 F20 98.3(5) . . . . ?
C40 C39 C43 F21 -144.1(4) . . . . ?
C40 C41 C42 C37 -2.7(6) . . . . ?
C40 C41 C44 F22 -21.0(7) . . . . ?
C40 C41 C44 F23 90.2(5) . . . . ?
C40 C41 C44 F24 -152.5(6) . . . . ?
C40 C41 C44 F22A -61.9(9) . . . . ?
C40 C41 C44 F23A 67.0(10) . . . . ?
C40 C41 C44 F24A -170.6(9) . . . . ?
C42 C37 C38 C39 -1.8(5) . . . . ?
C42 C37 B1 C21 -65.3(4) . . . . ?
C42 C37 B1 C29 53.0(4) . . . . ?
C42 C37 B1 C45 171.1(3) . . . . ?
C42 C41 C44 F22 163.2(5) . . . . ?
C42 C41 C44 F23 -85.6(5) . . . . ?
C42 C41 C44 F24 31.6(7) . . . . ?
C42 C41 C44 F22A 122.3(8) . . . . ?
C42 C41 C44 F23A -108.8(10) . . . . ?
C42 C41 C44 F24A 13.6(10) . . . . ?
C43 C39 C40 C41 -179.7(4) . . . . ?
C44 C41 C42 C37 173.0(4) . . . . ?
C45 C46 C47 C48 2.7(6) . . . . ?
C45 C46 C47 C51 -178.5(4) . . . . ?
C46 C45 C50 C49 0.8(6) . . . . ?
C46 C45 B1 C21 -162.9(3) . . . . ?
C46 C45 B1 C29 78.2(4) . . . . ?
C46 C45 B1 C37 -43.0(4) . . . . ?
C46 C47 C48 C49 -1.3(7) . . . . ?
C46 C47 C51 F13 -60.6(6) . . . . ?
C46 C47 C51 F14 55.8(7) . . . . ?
C46 C47 C51 F15 177.8(5) . . . . ?
C47 C48 C49 C50 -0.2(7) . . . . ?
C47 C48 C49 C52 175.4(5) . . . . ?
C48 C47 C51 F13 118.3(5) . . . . ?
C48 C47 C51 F14 -125.3(6) . . . . ?
C48 C47 C51 F15 -3.4(7) . . . . ?
C48 C49 C50 C45 0.4(7) . . . . ?
C48 C49 C52 F16 33.0(8) . . . . ?
C48 C49 C52 F17 -98.3(8) . . . . ?
C48 C49 C52 F18 147.1(6) . . . . ?
C48 C49 C52 F16A -51.7(11) . . . . ?
C48 C49 C52 F17A -174.3(13) . . . . ?
C48 C49 C52 F18A 61.4(12) . . . . ?
C50 C45 C46 C47 -2.3(5) . . . . ?
C50 C45 B1 C21 25.6(5) . . . . ?
C50 C45 B1 C29 -93.2(4) . . . . ?
C50 C45 B1 C37 145.6(3) . . . . ?
C50 C49 C52 F16 -151.4(6) . . . . ?
C50 C49 C52 F17 77.2(8) . . . . ?
C50 C49 C52 F18 -37.3(7) . . . . ?
C50 C49 C52 F16A 123.9(11) . . . . ?
C50 C49 C52 F17A 1.3(14) . . . . ?
C50 C49 C52 F18A -123.1(11) . . . . ?
C51 C47 C48 C49 179.9(5) . . . . ?
C52 C49 C50 C45 -175.0(4) . . . . ?
B1 C21 C22 C23 -175.6(3) . . . . ?
B1 C21 C26 C25 176.2(3) . . . . ?
B1 C29 C30 C31 -178.0(3) . . . . ?
B1 C29 C34 C33 179.5(3) . . . . ?
B1 C37 C38 C39 178.1(3) . . . . ?
B1 C37 C42 C41 -176.7(3) . . . . ?
B1 C45 C46 C47 -174.3(3) . . . . ?
B1 C45 C50 C49 172.7(4) . . . . ?
